data_7711130
loop_
_publ_author_name
'Youssef, Heba'
'Sch\"afer, Thomas C.'
'Becker, Jonathan'
'Sedykh, Alexander E.'
'Basso, Leonardo'
'Pietzonka, Clemens'
'Taydakov, Ilya V.'
'Kraus, Florian'
'M\"uller-Buschbaum, Klaus'

_publ_section_title
;
 3D-Frameworks and 2D-Networks of Lanthanide Coordination Polymers with
 3-Pyridylpyrazole: Photophysical and Magnetic Properties
;
_journal_name_full 'Dalton Transactions'
_journal_paper_doi 10.1039/D2DT01999J
_journal_year 2022
_chemical_formula_sum 'C24 H22 Cl4 N9 Tb'
_chemical_formula_weight 737.22
_chemical_name_systematic 11
_chemical_properties_physical Air-sensitive,Moisture-sensitive
_space_group_crystal_system monoclinic
_space_group_IT_number 14
_space_group_name_Hall '-P 2ybc'
_space_group_name_H-M_alt 'P 1 21/c 1'
_atom_sites_solution_hydrogens geom
_atom_sites_solution_primary direct
_atom_sites_solution_secondary difmap
_audit_creation_method SHELXL-2018/3
_audit_update_record
;
2022-08-29 deposited with the CCDC.	2022-09-02 downloaded from the CCDC.
;
_cell_angle_alpha 90
_cell_angle_beta 97.093(2)
_cell_angle_gamma 90
_cell_formula_units_Z 4
_cell_length_a 12.4821(6)
_cell_length_b 13.7301(7)
_cell_length_c 15.9694(8)
_cell_measurement_reflns_used 9998
_cell_measurement_temperature 100(2)
_cell_measurement_theta_max 27.53
_cell_measurement_theta_min 2.21
_cell_volume 2715.9(2)
_computing_cell_refinement 'SAINT 7.46A (Bruker-AXS, 2015)'
_computing_data_collection 'APEX2 v2011.4.0 (Bruker-AXS, 2015)'
_computing_data_reduction 'SAINT 7.46A (Bruker-AXS, 2015)'
_computing_molecular_graphics 'Bruker SHELXTL'
_computing_publication_material 'Bruker SHELXTL'
_computing_structure_refinement 'SHELXL-2018/3 (Sheldrick, 2018)'
_computing_structure_solution 'SHELXT 2014/5 (Sheldrick, 2014)'
_diffrn_ambient_temperature 100(2)
_diffrn_measured_fraction_theta_full 1.000
_diffrn_measured_fraction_theta_max 0.999
_diffrn_measurement_device_type 'Bruker PHOTON100'
_diffrn_measurement_method '\f and \w scans'
_diffrn_radiation_type MoK\a
_diffrn_radiation_wavelength 0.71073
_diffrn_reflns_av_R_equivalents 0.0516
_diffrn_reflns_av_unetI/netI 0.0243
_diffrn_reflns_Laue_measured_fraction_full 1.000
_diffrn_reflns_Laue_measured_fraction_max 0.999
_diffrn_reflns_limit_h_max 16
_diffrn_reflns_limit_h_min -16
_diffrn_reflns_limit_k_max 17
_diffrn_reflns_limit_k_min -17
_diffrn_reflns_limit_l_max 20
_diffrn_reflns_limit_l_min -20
_diffrn_reflns_number 71182
_diffrn_reflns_point_group_measured_fraction_full 1.000
_diffrn_reflns_point_group_measured_fraction_max 0.999
_diffrn_reflns_theta_full 25.242
_diffrn_reflns_theta_max 27.547
_diffrn_reflns_theta_min 1.644
_diffrn_source 'I\mS micro-focus sealed tube, multilayer optics'
_exptl_absorpt_coefficient_mu 3.031
_exptl_absorpt_correction_T_max 0.7456
_exptl_absorpt_correction_T_min 0.6952
_exptl_absorpt_correction_type multi-scan
_exptl_absorpt_process_details 'SADABS (Sheldrick, 2009)'
_exptl_crystal_colour colourless
_exptl_crystal_density_diffrn 1.803
_exptl_crystal_density_method 'not measured'
_exptl_crystal_description block
_exptl_crystal_F_000 1448
_exptl_crystal_recrystallization_method 'Re-crystallisation from solvent: acetonitrile'
_exptl_crystal_size_max 0.154
_exptl_crystal_size_mid 0.101
_exptl_crystal_size_min 0.095
_refine_diff_density_max 2.014
_refine_diff_density_min -0.840
_refine_diff_density_rms 0.109
_refine_ls_extinction_method none
_refine_ls_goodness_of_fit_ref 1.061
_refine_ls_hydrogen_treatment constr
_refine_ls_matrix_type full
_refine_ls_number_parameters 343
_refine_ls_number_reflns 6274
_refine_ls_number_restraints 0
_refine_ls_restrained_S_all 1.061
_refine_ls_R_factor_all 0.0357
_refine_ls_R_factor_gt 0.0262
_refine_ls_shift/su_max 0.003
_refine_ls_shift/su_mean 0.000
_refine_ls_structure_factor_coef Fsqd
_refine_ls_weighting_details 'w=1/[\s^2^(Fo^2^)+(0.0191P)^2^+6.2215P] where P=(Fo^2^+2Fc^2^)/3'
_refine_ls_weighting_scheme calc
_refine_ls_wR_factor_gt 0.0530
_refine_ls_wR_factor_ref 0.0563
_reflns_Friedel_coverage 0.000
_reflns_number_gt 5361
_reflns_number_total 6274
_reflns_threshold_expression 'I > 2\s(I)'
_cod_data_source_file d2dt01999j2.cif
_cod_data_source_block 3-PyPzH2Tb3-PyPzH2Cl4
_cod_original_sg_symbol_H-M 'P 21/c'
_cod_database_code 7711130
_shelx_shelxl_version_number 2018/3
_shelx_space_group_comment
; 
The symmetry employed for this shelxl refinement is uniquely defined 
by the following loop, which should always be used as a source of 
symmetry information in preference to the above space-group names. 
They are only intended as comments. 
;
_shelx_estimated_absorpt_t_min 0.653
_shelx_estimated_absorpt_t_max 0.762
_exptl_absorpt_special_details
;
Semi-empirical absorption corrections were performed by utilizing
the redundancy of the data to analyse equivalent intensities in
terms of a multipolar spherical harmonic expansion and
compensating for it.
;

loop_
_space_group_symop_operation_xyz
'x, y, z'
'-x, y+1/2, -z+1/2'
'-x, -y, -z'
'x, -y-1/2, z-1/2'

loop_
_atom_site_label
_atom_site_type_symbol
_atom_site_fract_x
_atom_site_fract_y
_atom_site_fract_z
_atom_site_U_iso_or_equiv
_atom_site_adp_type
_atom_site_occupancy
_atom_site_site_symmetry_order
_atom_site_calc_flag
_atom_site_refinement_flags_posn
_atom_site_refinement_flags_adp
_atom_site_refinement_flags_occupancy
_atom_site_disorder_assembly
_atom_site_disorder_group
Tb1 Tb 0.65297(2) 0.27952(2) 0.60324(2) 0.01228(4) Uani 1 1 d . . . . .
Cl1 Cl 0.49116(6) 0.39565(5) 0.63001(5) 0.01947(15) Uani 1 1 d . . . . .
Cl2 Cl 0.67335(6) 0.38854(5) 0.47132(4) 0.01962(15) Uani 1 1 d . . . . .
Cl3 Cl 0.81776(6) 0.17304(5) 0.57369(5) 0.02030(15) Uani 1 1 d . . . . .
Cl4 Cl 0.61353(6) 0.16672(6) 0.72493(5) 0.02634(17) Uani 1 1 d . . . . .
N1 N 0.52972(19) 0.17591(18) 0.50786(15) 0.0147(5) Uani 1 1 d . . . . .
N2 N 0.20746(19) 0.20291(17) 0.54953(15) 0.0146(5) Uani 1 1 d . . . . .
N3 N 0.09982(19) 0.19280(18) 0.54962(15) 0.0146(5) Uani 1 1 d . . . . .
H3A H 0.061223 0.229362 0.579830 0.018 Uiso 1 1 calc R U . . .
N4 N 0.77584(19) 0.38656(18) 0.69623(15) 0.0157(5) Uani 1 1 d . . . . .
N5 N 1.09965(19) 0.36238(18) 0.66100(15) 0.0145(5) Uani 1 1 d . . . . .
N6 N 1.20449(19) 0.38018(18) 0.65418(15) 0.0144(5) Uani 1 1 d . . . . .
H6A H 1.243618 0.343976 0.624085 0.017 Uiso 1 1 calc R U . . .
N7 N 0.6124(2) 0.6084(2) 0.58081(17) 0.0271(6) Uani 1 1 d . . . . .
H7A H 0.564591 0.577279 0.545460 0.032 Uiso 1 1 calc R U . . .
N8 N 0.9383(2) 0.5812(2) 0.55268(16) 0.0248(6) Uani 1 1 d . . . . .
N9 N 1.0448(2) 0.5980(2) 0.55398(18) 0.0291(7) Uani 1 1 d . . . . .
H9A H 1.086178 0.565507 0.522908 0.035 Uiso 1 1 calc R U . . .
C1 C 0.4267(2) 0.1763(2) 0.52405(18) 0.0148(6) Uani 1 1 d . . . . .
H1 H 0.408713 0.214852 0.569692 0.018 Uiso 1 1 calc R U . . .
C2 C 0.5556(2) 0.1200(2) 0.44409(19) 0.0182(6) Uani 1 1 d . . . . .
H2 H 0.627931 0.120323 0.431301 0.022 Uiso 1 1 calc R U . . .
C3 C 0.4802(2) 0.0622(2) 0.39653(19) 0.0194(6) Uani 1 1 d . . . . .
H3 H 0.500958 0.022190 0.352711 0.023 Uiso 1 1 calc R U . . .
C4 C 0.3742(2) 0.0634(2) 0.41379(18) 0.0163(6) Uani 1 1 d . . . . .
H4 H 0.321492 0.023631 0.382273 0.020 Uiso 1 1 calc R U . . .
C5 C 0.3453(2) 0.1235(2) 0.47784(17) 0.0120(5) Uani 1 1 d . . . . .
C6 C 0.2332(2) 0.1335(2) 0.49624(17) 0.0125(5) Uani 1 1 d . . . . .
C7 C 0.1420(2) 0.0803(2) 0.46285(18) 0.0152(6) Uani 1 1 d . . . . .
H7 H 0.138868 0.027651 0.424003 0.018 Uiso 1 1 calc R U . . .
C8 C 0.0581(2) 0.1210(2) 0.49871(18) 0.0159(6) Uani 1 1 d . . . . .
H8 H -0.015528 0.101988 0.489244 0.019 Uiso 1 1 calc R U . . .
C9 C 0.8797(2) 0.3874(2) 0.68267(18) 0.0151(6) Uani 1 1 d . . . . .
H9 H 0.899514 0.349894 0.637033 0.018 Uiso 1 1 calc R U . . .
C10 C 0.7483(2) 0.4407(2) 0.76031(19) 0.0197(6) Uani 1 1 d . . . . .
H10 H 0.675194 0.440505 0.771254 0.024 Uiso 1 1 calc R U . . .
C11 C 0.8219(2) 0.4967(2) 0.81085(19) 0.0211(7) Uani 1 1 d . . . . .
H11 H 0.799503 0.534418 0.855422 0.025 Uiso 1 1 calc R U . . .
C12 C 0.9291(2) 0.4973(2) 0.79592(18) 0.0167(6) Uani 1 1 d . . . . .
H12 H 0.980601 0.536380 0.829415 0.020 Uiso 1 1 calc R U . . .
C13 C 0.9603(2) 0.4397(2) 0.73108(17) 0.0122(5) Uani 1 1 d . . . . .
C14 C 1.0716(2) 0.4339(2) 0.71170(17) 0.0122(5) Uani 1 1 d . . . . .
C15 C 1.1598(2) 0.4957(2) 0.73688(18) 0.0150(6) Uani 1 1 d . . . . .
H15 H 1.161140 0.550808 0.772932 0.018 Uiso 1 1 calc R U . . .
C16 C 1.2432(2) 0.4591(2) 0.69817(18) 0.0170(6) Uani 1 1 d . . . . .
H16 H 1.314443 0.484393 0.701661 0.020 Uiso 1 1 calc R U . . .
C17 C 0.7159(3) 0.6043(2) 0.5675(2) 0.0228(7) Uani 1 1 d . . . . .
H17 H 0.735925 0.568725 0.520836 0.027 Uiso 1 1 calc R U . . .
C18 C 0.5772(3) 0.6569(3) 0.6445(2) 0.0251(7) Uani 1 1 d . . . . .
H18 H 0.502818 0.656648 0.651819 0.030 Uiso 1 1 calc R U . . .
C19 C 0.6509(3) 0.7072(3) 0.6994(2) 0.0246(7) Uani 1 1 d . . . . .
H19 H 0.627816 0.743343 0.744639 0.030 Uiso 1 1 calc R U . . .
C20 C 0.7588(3) 0.7045(2) 0.68811(19) 0.0216(7) Uani 1 1 d . . . . .
H20 H 0.810006 0.738813 0.726084 0.026 Uiso 1 1 calc R U . . .
C21 C 0.7938(3) 0.6520(2) 0.62160(18) 0.0178(6) Uani 1 1 d . . . . .
C22 C 0.9076(3) 0.6465(2) 0.60769(19) 0.0198(6) Uani 1 1 d . . . . .
C23 C 0.9952(3) 0.7024(2) 0.6442(2) 0.0242(7) Uani 1 1 d . . . . .
H23 H 0.994841 0.752325 0.685401 0.029 Uiso 1 1 calc R U . . .
C24 C 1.0812(3) 0.6687(3) 0.6071(2) 0.0290(8) Uani 1 1 d . . . . .
H24 H 1.153479 0.691597 0.617315 0.035 Uiso 1 1 calc R U . . .

loop_
_atom_site_aniso_label
_atom_site_aniso_U_11
_atom_site_aniso_U_22
_atom_site_aniso_U_33
_atom_site_aniso_U_23
_atom_site_aniso_U_13
_atom_site_aniso_U_12
Tb1 0.00922(7) 0.01192(7) 0.01598(7) -0.00067(6) 0.00275(5) 0.00046(5)
Cl1 0.0131(3) 0.0170(4) 0.0287(4) -0.0049(3) 0.0043(3) 0.0029(3)
Cl2 0.0226(4) 0.0187(4) 0.0178(3) 0.0022(3) 0.0036(3) -0.0026(3)
Cl3 0.0145(3) 0.0162(4) 0.0317(4) -0.0017(3) 0.0089(3) 0.0032(3)
Cl4 0.0274(4) 0.0274(4) 0.0262(4) 0.0108(3) 0.0113(3) 0.0049(3)
N1 0.0134(12) 0.0144(12) 0.0165(12) -0.0015(10) 0.0023(9) -0.0024(10)
N2 0.0121(11) 0.0146(13) 0.0176(12) -0.0009(10) 0.0040(9) -0.0005(9)
N3 0.0113(11) 0.0163(12) 0.0170(12) -0.0022(10) 0.0050(9) 0.0025(9)
N4 0.0131(12) 0.0171(13) 0.0174(12) -0.0023(10) 0.0035(9) -0.0015(10)
N5 0.0119(11) 0.0177(13) 0.0142(12) -0.0018(10) 0.0032(9) -0.0003(10)
N6 0.0133(12) 0.0161(12) 0.0145(12) -0.0028(10) 0.0049(9) 0.0020(10)
N7 0.0296(15) 0.0271(16) 0.0233(14) -0.0024(12) -0.0012(12) -0.0127(13)
N8 0.0338(16) 0.0248(15) 0.0175(13) 0.0046(11) 0.0094(12) 0.0122(12)
N9 0.0322(16) 0.0318(16) 0.0266(15) 0.0106(13) 0.0175(13) 0.0149(13)
C1 0.0144(14) 0.0146(14) 0.0161(14) -0.0023(11) 0.0047(11) -0.0007(11)
C2 0.0130(14) 0.0218(16) 0.0207(15) -0.0019(12) 0.0049(11) -0.0007(12)
C3 0.0181(15) 0.0219(16) 0.0185(15) -0.0060(13) 0.0037(12) 0.0016(12)
C4 0.0151(14) 0.0169(15) 0.0167(14) -0.0042(12) 0.0018(11) -0.0017(11)
C5 0.0121(13) 0.0109(13) 0.0132(13) 0.0013(11) 0.0018(10) 0.0017(10)
C6 0.0127(13) 0.0119(13) 0.0134(13) 0.0007(11) 0.0040(10) -0.0006(11)
C7 0.0123(13) 0.0151(14) 0.0185(14) -0.0028(11) 0.0032(11) -0.0012(11)
C8 0.0138(14) 0.0148(14) 0.0194(15) -0.0016(12) 0.0031(11) -0.0018(11)
C9 0.0155(14) 0.0161(14) 0.0139(13) 0.0005(11) 0.0024(11) -0.0003(11)
C10 0.0133(14) 0.0276(17) 0.0194(15) -0.0023(13) 0.0063(12) 0.0010(12)
C11 0.0195(15) 0.0283(17) 0.0166(15) -0.0077(13) 0.0064(12) 0.0030(13)
C12 0.0168(14) 0.0185(15) 0.0145(14) -0.0054(12) 0.0001(11) -0.0004(12)
C13 0.0134(13) 0.0122(13) 0.0111(13) 0.0021(11) 0.0023(10) 0.0010(11)
C14 0.0130(13) 0.0136(14) 0.0100(13) 0.0002(11) 0.0020(10) 0.0004(11)
C15 0.0162(14) 0.0145(14) 0.0144(14) -0.0028(11) 0.0016(11) -0.0009(11)
C16 0.0136(14) 0.0199(15) 0.0179(14) -0.0003(12) 0.0038(11) -0.0014(12)
C17 0.0320(18) 0.0177(16) 0.0195(15) -0.0039(13) 0.0064(13) -0.0043(14)
C18 0.0172(15) 0.0332(19) 0.0254(17) 0.0078(15) 0.0046(13) -0.0045(14)
C19 0.0214(16) 0.0313(19) 0.0220(16) -0.0018(14) 0.0061(13) 0.0028(14)
C20 0.0198(15) 0.0265(18) 0.0185(15) -0.0044(13) 0.0025(12) -0.0006(13)
C21 0.0254(16) 0.0117(14) 0.0169(14) 0.0035(12) 0.0043(12) 0.0025(12)
C22 0.0265(16) 0.0164(15) 0.0179(15) 0.0047(12) 0.0085(12) 0.0051(13)
C23 0.0230(16) 0.0222(17) 0.0292(17) 0.0028(14) 0.0100(14) 0.0034(13)
C24 0.0229(17) 0.0295(19) 0.0361(19) 0.0144(16) 0.0095(14) 0.0065(15)

loop_
_atom_type_symbol
_atom_type_description
_atom_type_scat_dispersion_real
_atom_type_scat_dispersion_imag
_atom_type_scat_source
C C 0.0033 0.0016 'International Tables Vol C Tables 4.2.6.8 and 6.1.1.4'
H H 0.0000 0.0000 'International Tables Vol C Tables 4.2.6.8 and 6.1.1.4'
N N 0.0061 0.0033 'International Tables Vol C Tables 4.2.6.8 and 6.1.1.4'
Cl Cl 0.1484 0.1585 'International Tables Vol C Tables 4.2.6.8 and 6.1.1.4'
Tb Tb -0.1723 4.1537 'International Tables Vol C Tables 4.2.6.8 and 6.1.1.4'

loop_
_geom_angle_atom_site_label_1
_geom_angle_atom_site_label_2
_geom_angle_atom_site_label_3
_geom_angle
_geom_angle_site_symmetry_1
_geom_angle_site_symmetry_3
_geom_angle_publ_flag
N1 Tb1 N4 178.61(8) . . ?
N1 Tb1 Cl4 87.51(6) . . ?
N4 Tb1 Cl4 93.79(6) . . ?
N1 Tb1 Cl3 90.61(6) . . ?
N4 Tb1 Cl3 89.84(6) . . ?
Cl4 Tb1 Cl3 91.59(2) . . ?
N1 Tb1 Cl2 87.04(6) . . ?
N4 Tb1 Cl2 91.64(6) . . ?
Cl4 Tb1 Cl2 173.98(3) . . ?
Cl3 Tb1 Cl2 91.01(2) . . ?
N1 Tb1 Cl1 90.97(6) . . ?
N4 Tb1 Cl1 88.52(6) . . ?
Cl4 Tb1 Cl1 91.12(2) . . ?
Cl3 Tb1 Cl1 176.92(2) . . ?
Cl2 Tb1 Cl1 86.42(2) . . ?
C1 N1 C2 118.2(2) . . ?
C1 N1 Tb1 114.60(18) . . ?
C2 N1 Tb1 127.15(19) . . ?
C6 N2 N3 104.1(2) . . ?
C8 N3 N2 112.7(2) . . ?
C8 N3 H3A 123.6 . . ?
N2 N3 H3A 123.6 . . ?
C9 N4 C10 117.5(3) . . ?
C9 N4 Tb1 116.57(19) . . ?
C10 N4 Tb1 125.90(19) . . ?
C14 N5 N6 104.1(2) . . ?
C16 N6 N5 113.1(2) . . ?
C16 N6 H6A 123.5 . . ?
N5 N6 H6A 123.5 . . ?
C18 N7 C17 123.9(3) . . ?
C18 N7 H7A 118.0 . . ?
C17 N7 H7A 118.0 . . ?
C22 N8 N9 103.7(3) . . ?
C24 N9 N8 113.1(3) . . ?
C24 N9 H9A 123.4 . . ?
N8 N9 H9A 123.4 . . ?
N1 C1 C5 123.6(3) . . ?
N1 C1 H1 118.2 . . ?
C5 C1 H1 118.2 . . ?
N1 C2 C3 122.1(3) . . ?
N1 C2 H2 118.9 . . ?
C3 C2 H2 118.9 . . ?
C2 C3 C4 119.0(3) . . ?
C2 C3 H3 120.5 . . ?
C4 C3 H3 120.5 . . ?
C3 C4 C5 119.5(3) . . ?
C3 C4 H4 120.2 . . ?
C5 C4 H4 120.2 . . ?
C1 C5 C4 117.4(3) . . ?
C1 C5 C6 119.9(2) . . ?
C4 C5 C6 122.7(3) . . ?
N2 C6 C7 111.4(2) . . ?
N2 C6 C5 120.0(2) . . ?
C7 C6 C5 128.6(3) . . ?
C8 C7 C6 104.7(3) . . ?
C8 C7 H7 127.6 . . ?
C6 C7 H7 127.6 . . ?
N3 C8 C7 107.1(3) . . ?
N3 C8 H8 126.5 . . ?
C7 C8 H8 126.5 . . ?
N4 C9 C13 124.2(3) . . ?
N4 C9 H9 117.9 . . ?
C13 C9 H9 117.9 . . ?
N4 C10 C11 122.6(3) . . ?
N4 C10 H10 118.7 . . ?
C11 C10 H10 118.7 . . ?
C10 C11 C12 119.3(3) . . ?
C10 C11 H11 120.3 . . ?
C12 C11 H11 120.3 . . ?
C11 C12 C13 119.2(3) . . ?
C11 C12 H12 120.4 . . ?
C13 C12 H12 120.4 . . ?
C9 C13 C12 117.1(3) . . ?
C9 C13 C14 119.7(3) . . ?
C12 C13 C14 123.2(3) . . ?
N5 C14 C15 111.0(2) . . ?
N5 C14 C13 119.5(2) . . ?
C15 C14 C13 129.5(3) . . ?
C16 C15 C14 105.1(3) . . ?
C16 C15 H15 127.4 . . ?
C14 C15 H15 127.4 . . ?
N6 C16 C15 106.6(3) . . ?
N6 C16 H16 126.7 . . ?
C15 C16 H16 126.7 . . ?
N7 C17 C21 120.0(3) . . ?
N7 C17 H17 120.0 . . ?
C21 C17 H17 120.0 . . ?
N7 C18 C19 118.6(3) . . ?
N7 C18 H18 120.7 . . ?
C19 C18 H18 120.7 . . ?
C18 C19 C20 119.3(3) . . ?
C18 C19 H19 120.4 . . ?
C20 C19 H19 120.4 . . ?
C19 C20 C21 120.9(3) . . ?
C19 C20 H20 119.5 . . ?
C21 C20 H20 119.5 . . ?
C17 C21 C20 117.2(3) . . ?
C17 C21 C22 120.0(3) . . ?
C20 C21 C22 122.7(3) . . ?
N8 C22 C23 111.6(3) . . ?
N8 C22 C21 119.5(3) . . ?
C23 C22 C21 128.9(3) . . ?
C24 C23 C22 104.3(3) . . ?
C24 C23 H23 127.9 . . ?
C22 C23 H23 127.9 . . ?
N9 C24 C23 107.3(3) . . ?
N9 C24 H24 126.3 . . ?
C23 C24 H24 126.3 . . ?

loop_
_geom_bond_atom_site_label_1
_geom_bond_atom_site_label_2
_geom_bond_distance
_geom_bond_site_symmetry_2
_geom_bond_publ_flag
Tb1 N1 2.476(2) . ?
Tb1 N4 2.481(2) . ?
Tb1 Cl4 2.5795(8) . ?
Tb1 Cl3 2.6136(7) . ?
Tb1 Cl2 2.6221(7) . ?
Tb1 Cl1 2.6491(7) . ?
N1 C1 1.342(4) . ?
N1 C2 1.346(4) . ?
N2 C6 1.343(4) . ?
N2 N3 1.351(3) . ?
N3 C8 1.341(4) . ?
N3 H3A 0.8800 . ?
N4 C9 1.340(4) . ?
N4 C10 1.344(4) . ?
N5 C14 1.346(4) . ?
N5 N6 1.349(3) . ?
N6 C16 1.348(4) . ?
N6 H6A 0.8800 . ?
N7 C18 1.335(4) . ?
N7 C17 1.336(4) . ?
N7 H7A 0.8800 . ?
N8 C22 1.343(4) . ?
N8 N9 1.348(4) . ?
N9 C24 1.332(5) . ?
N9 H9A 0.8800 . ?
C1 C5 1.385(4) . ?
C1 H1 0.9500 . ?
C2 C3 1.384(4) . ?
C2 H2 0.9500 . ?
C3 C4 1.385(4) . ?
C3 H3 0.9500 . ?
C4 C5 1.396(4) . ?
C4 H4 0.9500 . ?
C5 C6 1.471(4) . ?
C6 C7 1.402(4) . ?
C7 C8 1.373(4) . ?
C7 H7 0.9500 . ?
C8 H8 0.9500 . ?
C9 C13 1.390(4) . ?
C9 H9 0.9500 . ?
C10 C11 1.380(4) . ?
C10 H10 0.9500 . ?
C11 C12 1.387(4) . ?
C11 H11 0.9500 . ?
C12 C13 1.396(4) . ?
C12 H12 0.9500 . ?
C13 C14 1.462(4) . ?
C14 C15 1.408(4) . ?
C15 C16 1.370(4) . ?
C15 H15 0.9500 . ?
C16 H16 0.9500 . ?
C17 C21 1.383(4) . ?
C17 H17 0.9500 . ?
C18 C19 1.375(5) . ?
C18 H18 0.9500 . ?
C19 C20 1.382(4) . ?
C19 H19 0.9500 . ?
C20 C21 1.397(4) . ?
C20 H20 0.9500 . ?
C21 C22 1.467(4) . ?
C22 C23 1.402(5) . ?
C23 C24 1.370(4) . ?
C23 H23 0.9500 . ?
C24 H24 0.9500 . ?

loop_
_geom_hbond_atom_site_label_D
_geom_hbond_atom_site_label_H
_geom_hbond_atom_site_label_A
_geom_hbond_distance_DH
_geom_hbond_distance_HA
_geom_hbond_distance_DA
_geom_hbond_angle_DHA
_geom_hbond_site_symmetry_A
_geom_hbond_publ_flag
N3 H3A N5 0.88 2.26 2.930(3) 133.2 1_455 yes
N6 H6A N2 0.88 2.29 2.955(3) 132.4 1_655 yes
N7 H7A Cl1 0.88 2.83 3.455(3) 129.5 3_666 yes
N7 H7A Cl2 0.88 2.99 3.562(3) 124.7 3_666 yes
N9 H9A N8 0.88 2.35 3.015(4) 132.6 3_766 yes
